data_2220968
loop_
_publ_author_name
'Narendra Babu, Shivanagere Nagojappa'
'Abdul Rahim, Aisyah Saad'
'Osman, Hasnah'
'Razak, Ibrahim Abdul'
'Fun, Hoong-Kun'

_publ_section_title
;
 Ethyl 4-fluoro-3-nitrobenzoate
;
_journal_coeditor_code AT2723
_journal_issue 3
_journal_name_full 'Acta Crystallographica Section E'
_journal_page_first o556
_journal_paper_doi 10.1107/S1600536809005224
_journal_volume 65
_journal_year 2009
_chemical_formula_iupac 'C9 H8 F N O4'
_chemical_formula_moiety 'C9 H8 F N O4'
_chemical_formula_sum 'C9 H8 F N O4'
_chemical_formula_weight 213.16
_chemical_name_systematic
;
Ethyl 4-fluoro-3-nitrobenzoate
;
_space_group_IT_number 14
_symmetry_cell_setting monoclinic
_symmetry_space_group_name_Hall '-P 2ybc'
_symmetry_space_group_name_H-M 'P 1 21/c 1'
_atom_sites_solution_hydrogens geom
_atom_sites_solution_primary direct
_atom_sites_solution_secondary difmap
_audit_creation_method SHELXL-97
_cell_angle_alpha 90.00
_cell_angle_beta 94.410(2)
_cell_angle_gamma 90.00
_cell_formula_units_Z 4
_cell_length_a 9.9246(3)
_cell_length_b 13.2883(3)
_cell_length_c 6.9310(2)
_cell_measurement_reflns_used 5027
_cell_measurement_temperature 100
_cell_measurement_theta_max 30.81
_cell_measurement_theta_min 2.57
_cell_volume 911.36(4)
_computing_cell_refinement 'SAINT (Bruker, 2005)'
_computing_data_collection 'APEX2 (Bruker, 2005)'
_computing_data_reduction 'SAINT (Bruker, 2005)'
_computing_molecular_graphics 'SHELXTL (Sheldrick, 2008)'
_computing_publication_material 'SHELXTL (Sheldrick, 2008) and PLATON (Spek, 2009)'
_computing_structure_refinement 'SHELXTL (Sheldrick, 2008)'
_computing_structure_solution 'SHELXTL (Sheldrick, 2008)'
_diffrn_ambient_temperature 100
_diffrn_measured_fraction_theta_full 0.993
_diffrn_measured_fraction_theta_max 0.993
_diffrn_measurement_device_type 'Bruker SMART APEXII CCD area-detector'
_diffrn_measurement_method '\f and \w scans'
_diffrn_radiation_monochromator graphite
_diffrn_radiation_source 'sealed tube'
_diffrn_radiation_type MoK\a
_diffrn_radiation_wavelength 0.71073
_diffrn_reflns_av_R_equivalents 0.0275
_diffrn_reflns_av_sigmaI/netI 0.0263
_diffrn_reflns_limit_h_max 14
_diffrn_reflns_limit_h_min -14
_diffrn_reflns_limit_k_max 19
_diffrn_reflns_limit_k_min -18
_diffrn_reflns_limit_l_max 10
_diffrn_reflns_limit_l_min -10
_diffrn_reflns_number 12540
_diffrn_reflns_theta_full 31.13
_diffrn_reflns_theta_max 31.13
_diffrn_reflns_theta_min 2.06
_diffrn_standards_number 0
_exptl_absorpt_coefficient_mu 0.136
_exptl_absorpt_correction_T_max 0.9876
_exptl_absorpt_correction_T_min 0.9294
_exptl_absorpt_correction_type multi-scan
_exptl_absorpt_process_details '(SADABS; Bruker, 2005)'
_exptl_crystal_colour colourless
_exptl_crystal_density_diffrn 1.554
_exptl_crystal_density_method 'not measured'
_exptl_crystal_description block
_exptl_crystal_F_000 440
_exptl_crystal_size_max 0.547
_exptl_crystal_size_mid 0.215
_exptl_crystal_size_min 0.092
_refine_diff_density_max 0.545
_refine_diff_density_min -0.357
_refine_ls_extinction_coef 0.018(4)
_refine_ls_extinction_expression Fc^*^=kFc[1+0.001xFc^2^\l^3^/sin(2\q)]^-1/4^
_refine_ls_extinction_method SHELXL
_refine_ls_goodness_of_fit_ref 1.111
_refine_ls_hydrogen_treatment constr
_refine_ls_matrix_type full
_refine_ls_number_parameters 138
_refine_ls_number_reflns 2913
_refine_ls_number_restraints 0
_refine_ls_restrained_S_all 1.111
_refine_ls_R_factor_all 0.0560
_refine_ls_R_factor_gt 0.0451
_refine_ls_shift/su_max 0.000
_refine_ls_shift/su_mean 0.000
_refine_ls_structure_factor_coef Fsqd
_refine_ls_weighting_details 'calc w=1/[\s^2^(Fo^2^)+(0.0772P)^2^+0.1955P] where P=(Fo^2^+2Fc^2^)/3'
_refine_ls_weighting_scheme calc
_refine_ls_wR_factor_gt 0.1228
_refine_ls_wR_factor_ref 0.1389
_reflns_number_gt 2411
_reflns_number_total 2913
_reflns_threshold_expression I>2\s(I)
_cod_data_source_file at2723.cif
_cod_data_source_block I
_cod_original_sg_symbol_Hall '-P 2ybc  '
_cod_original_sg_symbol_H-M 'P 21/c  '
_cod_database_code 2220968
_cod_database_fobs_code 2220968

loop_
_symmetry_equiv_pos_as_xyz
'x, y, z'
'-x, y+1/2, -z+1/2'
'-x, -y, -z'
'x, -y-1/2, z-1/2'

loop_
_atom_site_type_symbol
_atom_site_label
_atom_site_fract_x
_atom_site_fract_y
_atom_site_fract_z
_atom_site_U_iso_or_equiv
_atom_site_adp_type
_atom_site_calc_flag
_atom_site_refinement_flags
_atom_site_occupancy
_atom_site_disorder_assembly
_atom_site_disorder_group
F F1 0.04351(7) 0.10679(6) 0.18019(12) 0.0241(2) Uani d . 1 . .
O O1 0.07165(9) 0.29746(7) 0.29028(14) 0.0240(2) Uani d . 1 . .
O O2 -0.04092(9) 0.39394(6) 0.08249(15) 0.0247(2) Uani d . 1 . .
O O3 -0.52330(8) 0.30897(6) -0.00372(14) 0.0203(2) Uani d . 1 . .
O O4 -0.58597(9) 0.14638(7) -0.02358(16) 0.0276(2) Uani d . 1 . .
N N1 -0.02296(10) 0.31401(7) 0.16902(15) 0.0172(2) Uani d . 1 . .
C C1 -0.31523(12) 0.08546(9) 0.06256(18) 0.0197(2) Uani d . 1 . .
H H1A -0.3804 0.0356 0.0410 0.024 Uiso calc R 1 . .
C C2 -0.18146(12) 0.05833(9) 0.10726(19) 0.0211(3) Uani d . 1 . .
H H2A -0.1566 -0.0091 0.1139 0.025 Uiso calc R 1 . .
C C3 -0.08581(11) 0.13301(9) 0.14173(17) 0.0181(2) Uani d . 1 . .
C C4 -0.12280(11) 0.23409(8) 0.12960(16) 0.0154(2) Uani d . 1 . .
C C5 -0.25648(11) 0.26145(8) 0.08154(16) 0.0154(2) Uani d . 1 . .
H H5A -0.2807 0.3290 0.0710 0.018 Uiso calc R 1 . .
C C6 -0.35338(11) 0.18648(8) 0.04945(17) 0.0161(2) Uani d . 1 . .
C C7 -0.49936(11) 0.21032(9) 0.00323(18) 0.0179(2) Uani d . 1 . .
C C8 -0.66549(12) 0.33789(10) -0.0398(2) 0.0231(3) Uani d . 1 . .
H H8A -0.7170 0.3145 0.0648 0.028 Uiso calc R 1 . .
H H8B -0.7035 0.3081 -0.1597 0.028 Uiso calc R 1 . .
C C9 -0.67127(13) 0.45039(10) -0.0529(2) 0.0280(3) Uani d . 1 . .
H H9A -0.7638 0.4716 -0.0713 0.042 Uiso calc R 1 . .
H H9B -0.6233 0.4725 -0.1603 0.042 Uiso calc R 1 . .
H H9C -0.6304 0.4791 0.0646 0.042 Uiso calc R 1 . .

loop_
_atom_site_aniso_label
_atom_site_aniso_U_11
_atom_site_aniso_U_22
_atom_site_aniso_U_33
_atom_site_aniso_U_12
_atom_site_aniso_U_13
_atom_site_aniso_U_23
F1 0.0168(3) 0.0239(4) 0.0312(4) 0.0077(3) 0.0003(3) 0.0020(3)
O1 0.0153(4) 0.0295(5) 0.0264(5) 0.0006(3) -0.0037(3) 0.0008(4)
O2 0.0228(4) 0.0174(4) 0.0333(5) -0.0018(3) -0.0025(4) 0.0042(4)
O3 0.0123(4) 0.0155(4) 0.0324(5) 0.0009(3) -0.0017(3) 0.0002(3)
O4 0.0191(4) 0.0176(4) 0.0453(6) -0.0038(3) -0.0041(4) 0.0012(4)
N1 0.0141(4) 0.0180(5) 0.0196(5) 0.0007(3) 0.0017(3) -0.0015(4)
C1 0.0201(5) 0.0148(5) 0.0242(6) -0.0008(4) 0.0010(4) -0.0002(4)
C2 0.0229(6) 0.0140(5) 0.0263(6) 0.0037(4) 0.0015(5) 0.0004(4)
C3 0.0166(5) 0.0185(5) 0.0192(5) 0.0049(4) 0.0015(4) 0.0006(4)
C4 0.0144(5) 0.0158(5) 0.0159(5) 0.0007(4) 0.0010(4) 0.0001(4)
C5 0.0144(5) 0.0149(5) 0.0169(5) 0.0018(4) 0.0014(4) 0.0005(4)
C6 0.0148(5) 0.0152(5) 0.0181(5) 0.0005(4) 0.0004(4) -0.0001(4)
C7 0.0157(5) 0.0162(5) 0.0216(5) -0.0003(4) 0.0005(4) 0.0003(4)
C8 0.0119(5) 0.0218(6) 0.0350(7) 0.0007(4) -0.0013(4) 0.0022(5)
C9 0.0188(6) 0.0213(6) 0.0426(8) 0.0040(4) -0.0050(5) -0.0051(5)

loop_
_atom_type_symbol
_atom_type_description
_atom_type_scat_dispersion_real
_atom_type_scat_dispersion_imag
_atom_type_scat_source
C C 0.0033 0.0016 'International Tables Vol C Tables 4.2.6.8 and 6.1.1.4'
H H 0.0000 0.0000 'International Tables Vol C Tables 4.2.6.8 and 6.1.1.4'
N N 0.0061 0.0033 'International Tables Vol C Tables 4.2.6.8 and 6.1.1.4'
O O 0.0106 0.0060 'International Tables Vol C Tables 4.2.6.8 and 6.1.1.4'
F F 0.0171 0.0103 'International Tables Vol C Tables 4.2.6.8 and 6.1.1.4'

loop_
_geom_angle_atom_site_label_1
_geom_angle_atom_site_label_2
_geom_angle_atom_site_label_3
_geom_angle_site_symmetry_1
_geom_angle_site_symmetry_3
_geom_angle
_geom_angle_publ_flag
C7 O3 C8 . . 115.52(9) ?
O2 N1 O1 . . 124.29(10) ?
O2 N1 C4 . . 117.80(9) ?
O1 N1 C4 . . 117.89(10) ?
C2 C1 C6 . . 120.96(11) ?
C2 C1 H1A . . 119.5 ?
C6 C1 H1A . . 119.5 ?
C3 C2 C1 . . 119.01(11) ?
C3 C2 H2A . . 120.5 ?
C1 C2 H2A . . 120.5 ?
F1 C3 C2 . . 118.93(10) ?
F1 C3 C4 . . 120.52(10) ?
C2 C3 C4 . . 120.51(10) ?
C5 C4 C3 . . 120.56(10) ?
C5 C4 N1 . . 118.32(10) ?
C3 C4 N1 . . 121.11(10) ?
C6 C5 C4 . . 119.08(10) ?
C6 C5 H5A . . 120.5 ?
C4 C5 H5A . . 120.5 ?
C5 C6 C1 . . 119.85(10) ?
C5 C6 C7 . . 122.00(10) ?
C1 C6 C7 . . 118.14(10) ?
O4 C7 O3 . . 124.15(11) ?
O4 C7 C6 . . 123.28(11) ?
O3 C7 C6 . . 112.57(9) ?
O3 C8 C9 . . 107.69(9) ?
O3 C8 H8A . . 110.2 ?
C9 C8 H8A . . 110.2 ?
O3 C8 H8B . . 110.2 ?
C9 C8 H8B . . 110.2 ?
H8A C8 H8B . . 108.5 ?
C8 C9 H9A . . 109.5 ?
C8 C9 H9B . . 109.5 ?
H9A C9 H9B . . 109.5 ?
C8 C9 H9C . . 109.5 ?
H9A C9 H9C . . 109.5 ?
H9B C9 H9C . . 109.5 ?

loop_
_geom_bond_atom_site_label_1
_geom_bond_atom_site_label_2
_geom_bond_site_symmetry_2
_geom_bond_distance
_geom_bond_publ_flag
F1 C3 . 1.3368(13) yes
O1 N1 . 1.2308(13) yes
O2 N1 . 1.2261(13) yes
O3 C7 . 1.3326(14) yes
O3 C8 . 1.4653(13) yes
O4 C7 . 1.2127(14) yes
N1 C4 . 1.4638(15) yes
C1 C2 . 1.3876(16) ?
C1 C6 . 1.3959(16) ?
C1 H1A . 0.9300 ?
C2 C3 . 1.3814(17) ?
C2 H2A . 0.9300 ?
C3 C4 . 1.3932(16) ?
C4 C5 . 1.3912(14) ?
C5 C6 . 1.3906(15) ?
C5 H5A . 0.9300 ?
C6 C7 . 1.4935(15) ?
C8 C9 . 1.4984(19) ?
C8 H8A . 0.9700 ?
C8 H8B . 0.9700 ?
C9 H9A . 0.9600 ?
C9 H9B . 0.9600 ?
C9 H9C . 0.9600 ?

loop_
_geom_hbond_atom_site_label_D
_geom_hbond_atom_site_label_H
_geom_hbond_atom_site_label_A
_geom_hbond_site_symmetry_A
_geom_hbond_distance_DH
_geom_hbond_distance_HA
_geom_hbond_distance_DA
_geom_hbond_angle_DHA
_geom_hbond_publ_flag
C1 H1A O4 3_455 0.93 2.44 3.2380(15) 144 yes

loop_
_geom_torsion_atom_site_label_1
_geom_torsion_atom_site_label_2
_geom_torsion_atom_site_label_3
_geom_torsion_atom_site_label_4
_geom_torsion_site_symmetry_1
_geom_torsion_site_symmetry_2
_geom_torsion_site_symmetry_3
_geom_torsion_site_symmetry_4
_geom_torsion
_geom_torsion_publ_flag
C6 C1 C2 C3 . . . . 0.93(19) ?
C1 C2 C3 F1 . . . . -178.41(11) ?
C1 C2 C3 C4 . . . . -0.74(19) ?
F1 C3 C4 C5 . . . . 177.27(10) ?
C2 C3 C4 C5 . . . . -0.36(18) ?
F1 C3 C4 N1 . . . . -3.44(17) ?
C2 C3 C4 N1 . . . . 178.93(11) ?
O2 N1 C4 C5 . . . . -31.36(16) ?
O1 N1 C4 C5 . . . . 146.88(11) ?
O2 N1 C4 C3 . . . . 149.33(12) ?
O1 N1 C4 C3 . . . . -32.42(16) ?
C3 C4 C5 C6 . . . . 1.27(17) ?
N1 C4 C5 C6 . . . . -178.04(10) ?
C4 C5 C6 C1 . . . . -1.07(18) ?
C4 C5 C6 C7 . . . . 178.12(10) ?
C2 C1 C6 C5 . . . . -0.02(19) ?
C2 C1 C6 C7 . . . . -179.25(11) ?
C8 O3 C7 O4 . . . . 2.20(18) ?
C8 O3 C7 C6 . . . . -177.35(10) ?
C5 C6 C7 O4 . . . . -179.29(12) ?
C1 C6 C7 O4 . . . . -0.09(19) ?
C5 C6 C7 O3 . . . . 0.26(16) ?
C1 C6 C7 O3 . . . . 179.47(11) ?
C7 O3 C8 C9 . . . . -177.07(11) ?

loop_
_cod_related_entry_id
_cod_related_entry_database
_cod_related_entry_code
1 ChemSpider 14721822
